data_2239120
loop_
_publ_author_name
'Cuzan, Olesea'
'Straistari, Tatiana'
'Turta, Constantin'
'R\'eglier, Marius'

_publ_section_title
;
 2,6-Bis(bromomethyl)pyridine
;
_journal_coeditor_code GK2596
_journal_issue 1
_journal_name_full 'Acta Crystallographica Section E'
_journal_page_first o4
_journal_paper_doi 10.1107/S1600536813032364
_journal_volume 70
_journal_year 2014
_chemical_formula_iupac 'C7 H7 Br2 N'
_chemical_formula_moiety 'C7 H7 Br2 N'
_chemical_formula_sum 'C7 H7 Br2 N'
_chemical_formula_weight 264.96
_chemical_melting_point_gt 358
_chemical_melting_point_lt 360
_chemical_name_systematic
;
2,6-Bis(bromomethyl)pyridine
;
_space_group_IT_number 14
_symmetry_cell_setting monoclinic
_symmetry_space_group_name_Hall '-P 2ybc'
_symmetry_space_group_name_H-M 'P 1 21/c 1'
_atom_sites_solution_hydrogens geom
_atom_sites_solution_primary direct
_atom_sites_solution_secondary difmap
_audit_creation_method SHELXL-97
_cell_angle_alpha 90.00
_cell_angle_beta 110.75(3)
_cell_angle_gamma 90.00
_cell_formula_units_Z 4
_cell_length_a 9.2955(19)
_cell_length_b 12.980(3)
_cell_length_c 7.5288(15)
_cell_measurement_reflns_used 10219
_cell_measurement_temperature 293(2)
_cell_measurement_theta_max 30.43
_cell_measurement_theta_min 2.82
_cell_volume 849.5(4)
_computing_cell_refinement 'DENZO/SCALEPACK (Otwinowski & Minor, 1997)'
_computing_data_collection 'COLLECT (Nonius, 1998)'
_computing_data_reduction 'DENZO/SCALEPACK (Otwinowski & Minor, 1997)'
_computing_molecular_graphics 'Mercury (Macrae <i>et al.</i>, 2006) and XP in SHELXTL (Sheldrick, 2008)'
_computing_publication_material 'enCIFer (Allen <i>et al.</i>, 2004) and PLATON (Spek, 2009)'
_computing_structure_refinement 'SHELXL97 (Sheldrick, 2008)'
_computing_structure_solution 'SHELXS97 (Sheldrick, 2008)'
_diffrn_ambient_temperature 293(2)
_diffrn_measured_fraction_theta_full 0.995
_diffrn_measured_fraction_theta_max 0.961
_diffrn_measurement_device_type 'Nonius KappaCCD'
_diffrn_measurement_method 'Omega and Phi scan'
_diffrn_radiation_monochromator graphite
_diffrn_radiation_source 'fine-focus sealed tube'
_diffrn_radiation_type MoK\a
_diffrn_radiation_wavelength 0.71073
_diffrn_reflns_av_R_equivalents 0.0481
_diffrn_reflns_av_sigmaI/netI 0.0333
_diffrn_reflns_limit_h_max 13
_diffrn_reflns_limit_h_min -11
_diffrn_reflns_limit_k_max 14
_diffrn_reflns_limit_k_min -17
_diffrn_reflns_limit_l_max 8
_diffrn_reflns_limit_l_min -10
_diffrn_reflns_number 10219
_diffrn_reflns_theta_full 26.00
_diffrn_reflns_theta_max 30.43
_diffrn_reflns_theta_min 2.82
_diffrn_standards_number 0
_exptl_absorpt_coefficient_mu 9.467
_exptl_absorpt_correction_T_max 0.321
_exptl_absorpt_correction_T_min 0.088
_exptl_absorpt_correction_type multi-scan
_exptl_absorpt_process_details
;
(SORTAV; Blessing, 1995)
;
_exptl_crystal_colour colourless
_exptl_crystal_density_diffrn 2.072
_exptl_crystal_density_method 'not measured'
_exptl_crystal_description platelet
_exptl_crystal_F_000 504
_exptl_crystal_size_max .28
_exptl_crystal_size_mid .26
_exptl_crystal_size_min .12
_refine_diff_density_max 0.985
_refine_diff_density_min -1.062
_refine_ls_extinction_coef 0.036(3)
_refine_ls_extinction_expression Fc^*^=kFc[1+0.001xFc^2^\l^3^/sin(2\q)]^-1/4^
_refine_ls_extinction_method 'SHELXL97 (Sheldrick, 2008)'
_refine_ls_goodness_of_fit_ref 1.038
_refine_ls_hydrogen_treatment constr
_refine_ls_matrix_type full
_refine_ls_number_parameters 92
_refine_ls_number_reflns 2480
_refine_ls_number_restraints 0
_refine_ls_restrained_S_all 1.038
_refine_ls_R_factor_all 0.0579
_refine_ls_R_factor_gt 0.0439
_refine_ls_shift/su_max 0.000
_refine_ls_shift/su_mean 0.000
_refine_ls_structure_factor_coef Fsqd
_refine_ls_weighting_details 'calc w=1/[\s^2^(Fo^2^)+(0.0467P)^2^+1.3504P] where P=(Fo^2^+2Fc^2^)/3'
_refine_ls_weighting_scheme calc
_refine_ls_wR_factor_gt 0.1085
_refine_ls_wR_factor_ref 0.1187
_reflns_number_gt 1923
_reflns_number_total 2480
_reflns_threshold_expression >2sigma(I)
_cod_data_source_file gk2596sup1.cif
_cod_data_source_block I
_cod_original_cell_volume 849.5(3)
_cod_original_sg_symbol_H-M 'P 21/c'
_cod_database_code 2239120
_cod_database_fobs_code 2239120

loop_
_symmetry_equiv_pos_as_xyz
'x, y, z'
'-x, y+1/2, -z+1/2'
'-x, -y, -z'
'x, -y-1/2, z-1/2'

loop_
_atom_site_type_symbol
_atom_site_label
_atom_site_fract_x
_atom_site_fract_y
_atom_site_fract_z
_atom_site_U_iso_or_equiv
_atom_site_adp_type
_atom_site_calc_flag
_atom_site_refinement_flags
_atom_site_occupancy
_atom_site_symmetry_multiplicity
Br Br1 0.97970(5) 0.13488(4) 0.59690(7) 0.0698(2) Uani d . 1 1
Br Br2 0.17000(5) 0.07677(4) 0.10894(7) 0.0696(2) Uani d . 1 1
N N1 0.5656(3) 0.1307(2) 0.3525(4) 0.0461(6) Uani d . 1 1
C C1 0.6810(4) 0.1899(3) 0.3462(5) 0.0447(7) Uani d . 1 1
C C2 0.6751(4) 0.2963(3) 0.3423(5) 0.0509(8) Uani d . 1 1
H H2 0.7580 0.3347 0.3371 0.061 Uiso calc R 1 1
C C3 0.5438(5) 0.3448(3) 0.3464(6) 0.0560(9) Uani d . 1 1
H H3 0.5369 0.4162 0.3454 0.067 Uiso calc R 1 1
C C4 0.4230(4) 0.2844(3) 0.3521(5) 0.0535(9) Uani d . 1 1
H H4 0.3329 0.3148 0.3536 0.064 Uiso calc R 1 1
C C5 0.4380(4) 0.1781(3) 0.3554(5) 0.0479(8) Uani d . 1 1
C C6 0.8218(4) 0.1350(4) 0.3439(6) 0.0559(9) Uani d . 1 1
H H6A 0.8610 0.1688 0.2555 0.067 Uiso calc R 1 1
H H6B 0.7957 0.0646 0.3015 0.067 Uiso calc R 1 1
C C7 0.3117(5) 0.1099(4) 0.3646(6) 0.0646(11) Uani d . 1 1
H H7A 0.2560 0.1441 0.4350 0.078 Uiso calc R 1 1
H H7B 0.3552 0.0468 0.4310 0.078 Uiso calc R 1 1

loop_
_atom_site_aniso_label
_atom_site_aniso_U_11
_atom_site_aniso_U_22
_atom_site_aniso_U_33
_atom_site_aniso_U_12
_atom_site_aniso_U_13
_atom_site_aniso_U_23
Br1 0.0465(3) 0.0867(4) 0.0672(3) 0.01422(19) 0.00885(19) -0.0045(2)
Br2 0.0558(3) 0.0711(3) 0.0710(3) -0.01709(19) 0.0091(2) 0.0004(2)
N1 0.0412(15) 0.0523(16) 0.0429(15) 0.0000(12) 0.0127(12) 0.0034(12)
C1 0.0419(16) 0.0556(19) 0.0357(15) 0.0006(14) 0.0127(13) 0.0011(13)
C2 0.0466(18) 0.056(2) 0.0481(19) -0.0040(15) 0.0141(15) 0.0016(15)
C3 0.057(2) 0.052(2) 0.052(2) 0.0039(16) 0.0115(17) -0.0016(16)
C4 0.0417(17) 0.070(2) 0.0460(18) 0.0105(16) 0.0117(14) -0.0023(16)
C5 0.0382(16) 0.065(2) 0.0374(16) -0.0015(14) 0.0100(13) 0.0030(15)
C6 0.0458(19) 0.072(3) 0.052(2) 0.0069(17) 0.0199(16) 0.0008(17)
C7 0.048(2) 0.092(3) 0.055(2) -0.010(2) 0.0190(18) 0.008(2)

loop_
_atom_type_symbol
_atom_type_description
_atom_type_scat_dispersion_real
_atom_type_scat_dispersion_imag
_atom_type_scat_source
C C 0.0033 0.0016 'International Tables Vol C Tables 4.2.6.8 and 6.1.1.4'
H H 0.0000 0.0000 'International Tables Vol C Tables 4.2.6.8 and 6.1.1.4'
N N 0.0061 0.0033 'International Tables Vol C Tables 4.2.6.8 and 6.1.1.4'
Br Br -0.2901 2.4595 'International Tables Vol C Tables 4.2.6.8 and 6.1.1.4'

loop_
_geom_angle_atom_site_label_1
_geom_angle_atom_site_label_2
_geom_angle_atom_site_label_3
_geom_angle
C1 N1 C5 117.5(3)
N1 C1 C2 123.4(3)
N1 C1 C6 116.3(3)
C2 C1 C6 120.3(4)
C1 C2 C3 118.8(4)
C1 C2 H2 120.6
C3 C2 H2 120.6
C4 C3 C2 118.4(4)
C4 C3 H3 120.8
C2 C3 H3 120.8
C3 C4 C5 119.2(3)
C3 C4 H4 120.4
C5 C4 H4 120.4
N1 C5 C4 122.6(3)
N1 C5 C7 116.3(4)
C4 C5 C7 121.1(4)
C1 C6 Br1 110.4(3)
C1 C6 H6A 109.6
Br1 C6 H6A 109.6
C1 C6 H6B 109.6
Br1 C6 H6B 109.6
H6A C6 H6B 108.1
C5 C7 Br2 110.6(3)
C5 C7 H7A 109.5
Br2 C7 H7A 109.5
C5 C7 H7B 109.5
Br2 C7 H7B 109.5
H7A C7 H7B 108.1

loop_
_geom_bond_atom_site_label_1
_geom_bond_atom_site_label_2
_geom_bond_distance
Br1 C6 1.950(4)
Br2 C7 1.956(4)
N1 C1 1.334(4)
N1 C5 1.343(5)
C1 C2 1.382(6)
C1 C6 1.496(5)
C2 C3 1.383(6)
C2 H2 0.9300
C3 C4 1.382(6)
C3 H3 0.9300
C4 C5 1.387(6)
C4 H4 0.9300
C5 C7 1.491(5)
C6 H6A 0.9700
C6 H6B 0.9700
C7 H7A 0.9700
C7 H7B 0.9700

loop_
_geom_torsion_atom_site_label_1
_geom_torsion_atom_site_label_2
_geom_torsion_atom_site_label_3
_geom_torsion_atom_site_label_4
_geom_torsion
C5 N1 C1 C2 0.0(5)
C5 N1 C1 C6 179.7(3)
N1 C1 C2 C3 0.4(6)
C6 C1 C2 C3 -179.4(3)
C1 C2 C3 C4 -0.7(6)
C2 C3 C4 C5 0.6(6)
C1 N1 C5 C4 0.0(5)
C1 N1 C5 C7 -179.4(3)
C3 C4 C5 N1 -0.3(6)
C3 C4 C5 C7 179.0(4)
N1 C1 C6 Br1 -100.1(3)
C2 C1 C6 Br1 79.7(4)
N1 C5 C7 Br2 -91.3(4)
C4 C5 C7 Br2 89.4(4)
